data_4504883
loop_
_publ_author_name
'Yao, Masaru'
'Asakura, Satoshi'
'Abe, Masahiro'
'Inoue, Hidenari'
'Yoshioka, Naoki'

_publ_section_title
;
 Formation of a One-Dimensional Stacking Structure of \p-Conjugated
 Nitroxyl Radical Bearing a 1,2,5-Thiadiazole Ring and Its Magnetic
 Property
;
_journal_issue 2
_journal_name_full 'Crystal Growth &amp; Design'
_journal_page_first 413
_journal_paper_doi 10.1021/cg049599v
_journal_volume 5
_journal_year 2005
_chemical_formula_moiety 'C21 H14 N3 O S '
_chemical_formula_sum 'C21 H14 N3 O S'
_chemical_formula_weight 356.42
_chemical_melting_point 439.0(10)
_space_group_IT_number 61
_symmetry_cell_setting orthorhombic
_symmetry_Int_Tables_number 61
_symmetry_space_group_name_Hall '-P 2ac 2ab'
_symmetry_space_group_name_H-M 'P b c a'
_cell_angle_alpha 90
_cell_angle_beta 90
_cell_angle_gamma 90
_cell_formula_units_Z 8
_cell_length_a 12.256(5)
_cell_length_b 33.236(11)
_cell_length_c 8.387(2)
_cell_measurement_reflns_used 25
_cell_measurement_temperature 298(1)
_cell_measurement_theta_max 12.9
_cell_measurement_theta_min 10.1
_cell_volume 3416(2)
_computing_cell_refinement WinAFC
_computing_data_collection WinAFC
_computing_data_reduction 'teXsan Ver. 1.11'
_computing_molecular_graphics ORTEP
_computing_publication_material 'teXsan Ver. 1.11'
_computing_structure_refinement SHELXL97
_computing_structure_solution SIR92
_diffrn_measured_fraction_theta_full 1.0
_diffrn_measured_fraction_theta_max 1.0
_diffrn_measurement_device_type 'Rigaku AFC7R'
_diffrn_measurement_method \w
_diffrn_radiation_type 'Mo K\a'
_diffrn_radiation_wavelength 0.71073
_diffrn_reflns_av_R_equivalents 0.0113
_diffrn_reflns_limit_h_max 15
_diffrn_reflns_limit_h_min 0
_diffrn_reflns_limit_k_max 43
_diffrn_reflns_limit_k_min 0
_diffrn_reflns_limit_l_max 10
_diffrn_reflns_limit_l_min 0
_diffrn_reflns_number 4558
_diffrn_reflns_theta_full 27.5
_diffrn_reflns_theta_max 27.5
_diffrn_reflns_theta_min 2.5
_diffrn_standards_decay_% 0.18
_diffrn_standards_interval_count 150
_diffrn_standards_number 3
_exptl_absorpt_coefficient_mu 0.204
_exptl_absorpt_correction_T_max 0.986
_exptl_absorpt_correction_T_min 0.948
_exptl_absorpt_correction_type psi-scan
_exptl_absorpt_process_details '(North, Phillips & Mathews, 1968)'
_exptl_crystal_colour brown
_exptl_crystal_density_diffrn 1.386
_exptl_crystal_density_method 'not measured'
_exptl_crystal_description plate
_exptl_crystal_F_000 1480
_exptl_crystal_size_max 0.33
_exptl_crystal_size_mid 0.28
_exptl_crystal_size_min 0.07
_refine_diff_density_max 0.20
_refine_diff_density_min -0.20
_refine_ls_extinction_method none
_refine_ls_goodness_of_fit_ref 0.976
_refine_ls_hydrogen_treatment noref
_refine_ls_number_parameters 235
_refine_ls_number_reflns 3922
_refine_ls_R_factor_gt 0.049
_refine_ls_shift/su_max 0.001
_refine_ls_structure_factor_coef Fsqd
_refine_ls_weighting_details 'w = 1/[\s^2^(Fo^2^) + (0.0491P)^2^] where P=(Fo^2^+2Fc^2^)/3'
_refine_ls_weighting_scheme calc
_refine_ls_wR_factor_ref 0.137
_reflns_number_gt 1736
_reflns_number_total 3922
_reflns_threshold_expression >2.0sigma(I)
_cod_data_source_file cg049599vsi20050101_121117.cif
_cod_data_source_block NSN-f-DPQN
_cod_depositor_comments
;
The following automatic conversions were performed:

'_chemical_melting_point' value '438-440' was changed to '439.0(10)'
- the average value was taken and precision was estimated.

Automatic conversion script
Id: cif_fix_values 1715 2011-07-08 13:25:40Z adriana 
;
_cod_original_cell_volume 3416.1(20)
_cod_original_formula_sum 'C21 H14 N3 O S '
_cod_database_code 4504883

loop_
_symmetry_equiv_pos_as_xyz
x,y,z
1/2+x,1/2-y,-z
-x,1/2+y,1/2-z
1/2-x,-y,1/2+z
-x,-y,-z
1/2-x,1/2+y,z
x,1/2-y,1/2+z
1/2+x,y,1/2-z

loop_
_atom_site_label
_atom_site_type_symbol
_atom_site_fract_x
_atom_site_fract_y
_atom_site_fract_z
_atom_site_U_iso_or_equiv
_atom_site_adp_type
_atom_site_occupancy
_atom_site_calc_flag
S1 S 0.15283(7) 0.32293(2) 0.6677(1) 0.0612(3) Uani 1.00 d
O1 O 0.3177(2) 0.12395(6) 0.5504(3) 0.0580(6) Uani 1.00 d
N1 N 0.2381(2) 0.14519(7) 0.6034(3) 0.0430(6) Uani 1.00 d
N2 N 0.1036(2) 0.27927(7) 0.7149(3) 0.0511(7) Uani 1.00 d
N3 N 0.2584(2) 0.30995(7) 0.5659(3) 0.0570(7) Uani 1.00 d
C1 C 0.1354(2) 0.12299(8) 0.6500(4) 0.0408(7) Uani 1.00 d
C2 C 0.0639(2) 0.15038(8) 0.7487(4) 0.0442(7) Uani 1.00 d
C3 C 0.0756(2) 0.19018(8) 0.7528(4) 0.0434(7) Uani 1.00 d
C4 C 0.1610(2) 0.20964(8) 0.6642(3) 0.0389(6) Uani 1.00 d
C5 C 0.1719(2) 0.25219(9) 0.6505(4) 0.0414(7) Uani 1.00 d
C6 C 0.2606(2) 0.26959(8) 0.5648(4) 0.0454(7) Uani 1.00 d
C7 C 0.3401(2) 0.24480(9) 0.4906(4) 0.0499(8) Uani 1.00 d
C8 C 0.3306(2) 0.20433(9) 0.5047(4) 0.0449(7) Uani 1.00 d
C9 C 0.2420(2) 0.18676(8) 0.5906(4) 0.0399(7) Uani 1.00 d
C10 C 0.0809(2) 0.11134(8) 0.4907(4) 0.0402(7) Uani 1.00 d
C11 C 0.1290(3) 0.08240(9) 0.3952(4) 0.0555(8) Uani 1.00 d
C12 C 0.0825(3) 0.07176(9) 0.2526(4) 0.0628(9) Uani 1.00 d
C13 C -0.0129(3) 0.08928(9) 0.2010(4) 0.0573(9) Uani 1.00 d
C14 C -0.0603(3) 0.11821(9) 0.2949(4) 0.0571(9) Uani 1.00 d
C15 C -0.0142(2) 0.12943(8) 0.4385(4) 0.0475(7) Uani 1.00 d
C16 C 0.1659(2) 0.08603(8) 0.7493(4) 0.0452(7) Uani 1.00 d
C17 C 0.0975(3) 0.0531(1) 0.7505(5) 0.071(1) Uani 1.00 d
C18 C 0.1226(4) 0.0195(1) 0.8413(5) 0.085(1) Uani 1.00 d
C19 C 0.2154(4) 0.0185(1) 0.9320(5) 0.081(1) Uani 1.00 d
C20 C 0.2815(3) 0.0516(1) 0.9349(5) 0.082(1) Uani 1.00 d
C21 C 0.2568(3) 0.0852(1) 0.8449(4) 0.0651(9) Uani 1.00 d
H2 H 0.0069 0.1384 0.8123 0.0521 Uiso 1.00 calc
H3 H 0.0263 0.2060 0.8154 0.0518 Uiso 1.00 calc
H7 H 0.3993 0.2565 0.4318 0.0600 Uiso 1.00 calc
H8 H 0.3842 0.1873 0.4560 0.0535 Uiso 1.00 calc
H11 H 0.1950 0.0696 0.4293 0.0664 Uiso 1.00 calc
H12 H 0.1173 0.0519 0.1872 0.0755 Uiso 1.00 calc
H13 H -0.0455 0.0815 0.1016 0.0681 Uiso 1.00 calc
H14 H -0.1269 0.1307 0.2605 0.0678 Uiso 1.00 calc
H15 H -0.0479 0.1499 0.5018 0.0572 Uiso 1.00 calc
H17 H 0.0316 0.0536 0.6889 0.0856 Uiso 1.00 calc
H18 H 0.0751 -0.0033 0.8413 0.1027 Uiso 1.00 calc
H19 H 0.2344 -0.0051 0.9920 0.0971 Uiso 1.00 calc
H20 H 0.3459 0.0518 1.0014 0.0977 Uiso 1.00 calc
H21 H 0.3040 0.1082 0.8487 0.0778 Uiso 1.00 calc

loop_
_atom_site_aniso_label
_atom_site_aniso_U_11
_atom_site_aniso_U_22
_atom_site_aniso_U_33
_atom_site_aniso_U_12
_atom_site_aniso_U_13
_atom_site_aniso_U_23
S1 0.0655(5) 0.0409(4) 0.0773(6) 0.0005(4) -0.0046(5) -0.0069(4)
O1 0.042(1) 0.050(1) 0.082(2) 0.0092(10) 0.016(1) -0.004(1)
N1 0.033(1) 0.043(1) 0.052(2) 0.000(1) 0.005(1) -0.003(1)
N2 0.051(1) 0.044(1) 0.058(2) 0.002(1) 0.001(1) -0.008(1)
N3 0.055(2) 0.044(1) 0.072(2) -0.008(1) -0.004(2) 0.002(1)
C1 0.034(1) 0.041(2) 0.048(2) -0.003(1) 0.004(1) 0.000(1)
C2 0.034(1) 0.049(2) 0.050(2) -0.002(1) 0.008(1) -0.004(2)
C3 0.037(2) 0.045(2) 0.048(2) 0.000(1) 0.008(1) -0.007(2)
C4 0.032(1) 0.040(1) 0.045(2) -0.001(1) -0.001(1) -0.003(1)
C5 0.036(1) 0.043(1) 0.046(2) 0.000(1) -0.004(1) -0.008(1)
C6 0.039(2) 0.045(2) 0.052(2) -0.005(1) -0.008(2) 0.000(1)
C7 0.038(2) 0.053(2) 0.059(2) -0.007(2) 0.003(2) 0.006(2)
C8 0.033(2) 0.052(2) 0.049(2) 0.000(1) 0.001(1) -0.004(1)
C9 0.031(1) 0.041(2) 0.048(2) -0.005(1) -0.001(1) -0.002(1)
C10 0.036(1) 0.035(1) 0.049(2) -0.002(1) 0.002(1) 0.000(1)
C11 0.053(2) 0.051(2) 0.063(2) 0.012(2) -0.010(2) -0.009(2)
C12 0.074(2) 0.052(2) 0.063(2) 0.010(2) -0.002(2) -0.016(2)
C13 0.061(2) 0.053(2) 0.057(2) -0.006(2) -0.010(2) -0.004(2)
C14 0.050(2) 0.056(2) 0.066(2) 0.002(2) -0.011(2) 0.003(2)
C15 0.040(2) 0.045(2) 0.058(2) 0.001(1) 0.001(2) -0.006(2)
C16 0.044(2) 0.040(1) 0.051(2) 0.001(1) 0.002(2) -0.002(1)
C17 0.085(3) 0.056(2) 0.073(2) -0.018(2) -0.015(2) 0.011(2)
C18 0.134(4) 0.049(2) 0.072(3) -0.020(2) -0.007(3) 0.004(2)
C19 0.116(3) 0.059(2) 0.068(3) 0.033(2) 0.006(3) 0.006(2)
C20 0.071(3) 0.095(3) 0.080(3) 0.019(2) -0.007(2) 0.026(3)
C21 0.051(2) 0.068(2) 0.076(3) -0.002(2) -0.007(2) 0.012(2)

loop_
_atom_type_symbol
_atom_type_description
_atom_type_scat_dispersion_real
_atom_type_scat_dispersion_imag
_atom_type_scat_source
C C 0.003 0.002
;International Tables for Crystallography
(1992, Vol. C)
;
H H 0.000 0.000
;International Tables for Crystallography
(1992, Vol. C)
;
N N 0.006 0.003
;International Tables for Crystallography
(1992, Vol. C)
;
O O 0.011 0.006
;International Tables for Crystallography
(1992, Vol. C)
;
S S 0.125 0.123
;International Tables for Crystallography
(1992, Vol. C)
;

loop_
_geom_angle_atom_site_label_1
_geom_angle_atom_site_label_2
_geom_angle_atom_site_label_3
_geom_angle
_geom_angle_publ_flag
N2 S1 N3 100.9(1) yes
O1 N1 C1 117.0(2) yes
O1 N1 C9 119.7(2) yes
C1 N1 C9 122.4(2) yes
S1 N2 C5 105.6(2) yes
S1 N3 C6 106.7(2) yes
N1 C1 C2 109.3(2) yes
N1 C1 C10 105.0(2) yes
N1 C1 C16 109.2(2) yes
C2 C1 C10 112.0(2) yes
C2 C1 C16 109.1(2) yes
C10 C1 C16 112.0(2) yes
C1 C2 C3 123.5(3) yes
C1 C2 H2 118.4 no
C3 C2 H2 118.1 no
C2 C3 C4 120.8(3) yes
C2 C3 H3 119.5 no
C4 C3 H3 119.8 no
C3 C4 C5 123.8(2) yes
C3 C4 C9 120.1(2) yes
C5 C4 C9 116.0(2) yes
N2 C5 C4 125.0(2) yes
N2 C5 C6 114.0(3) yes
C4 C5 C6 121.0(2) yes
N3 C6 C5 112.8(3) yes
N3 C6 C7 126.7(3) yes
C5 C6 C7 120.6(3) yes
C6 C7 C8 118.7(3) yes
C6 C7 H7 120.7 no
C8 C7 H7 120.7 no
C7 C8 C9 121.0(3) yes
C7 C8 H8 119.4 no
C9 C8 H8 119.6 no
N1 C9 C4 119.0(2) yes
N1 C9 C8 118.2(2) yes
C4 C9 C8 122.8(2) yes
C1 C10 C11 119.4(2) yes
C1 C10 C15 122.0(2) yes
C11 C10 C15 118.6(3) yes
C10 C11 C12 120.5(3) yes
C10 C11 H11 119.7 no
C12 C11 H11 119.8 no
C11 C12 C13 121.2(3) yes
C11 C12 H12 119.4 no
C13 C12 H12 119.3 no
C12 C13 C14 118.4(3) yes
C12 C13 H13 120.9 no
C14 C13 H13 120.7 no
C13 C14 C15 121.1(3) yes
C13 C14 H14 119.3 no
C15 C14 H14 119.6 no
C10 C15 C14 120.2(3) yes
C10 C15 H15 119.9 no
C14 C15 H15 119.9 no
C1 C16 C17 119.5(3) yes
C1 C16 C21 122.1(3) yes
C17 C16 C21 118.3(3) yes
C16 C17 C18 120.6(4) yes
C16 C17 H17 119.7 no
C18 C17 H17 119.7 no
C17 C18 C19 120.6(4) yes
C17 C18 H18 120.2 no
C19 C18 H18 119.2 no
C18 C19 C20 118.8(4) yes
C18 C19 H19 120.9 no
C20 C19 H19 120.3 no
C19 C20 C21 120.9(4) yes
C19 C20 H20 119.9 no
C21 C20 H20 119.2 no
C16 C21 C20 120.8(3) yes
C16 C21 H21 119.6 no
C20 C21 H21 119.6 no

loop_
_geom_bond_atom_site_label_1
_geom_bond_atom_site_label_2
_geom_bond_distance
_geom_bond_publ_flag
S1 N2 1.621(3) yes
S1 N3 1.609(3) yes
O1 N1 1.284(3) yes
N1 C1 1.511(3) yes
N1 C9 1.387(4) yes
N2 C5 1.343(4) yes
N3 C6 1.342(4) yes
C1 C2 1.510(4) yes
C1 C10 1.543(4) yes
C1 C16 1.530(4) yes
C2 C3 1.331(4) yes
C2 H2 0.965 no
C3 C4 1.438(4) yes
C3 H3 0.957 no
C4 C5 1.425(4) yes
C4 C9 1.395(4) yes
C5 C6 1.425(4) yes
C6 C7 1.419(4) yes
C7 C8 1.355(4) yes
C7 H7 0.960 no
C8 C9 1.428(4) yes
C8 H8 0.959 no
C10 C11 1.384(4) yes
C10 C15 1.383(4) yes
C11 C12 1.371(5) yes
C11 H11 0.958 no
C12 C13 1.376(5) yes
C12 H12 0.959 no
C13 C14 1.372(5) yes
C13 H13 0.960 no
C14 C15 1.382(5) yes
C14 H14 0.960 no
C15 H15 0.957 no
C16 C17 1.378(4) yes
C16 C21 1.374(4) yes
C17 C18 1.388(5) yes
C17 H17 0.959 no
C18 C19 1.368(7) yes
C18 H18 0.954 no
C19 C20 1.368(6) yes
C19 H19 0.960 no
C20 C21 1.381(6) yes
C20 H20 0.967 no
C21 H21 0.958 no
